data_7001599
loop_
_publ_author_name
'Hilfiger, Matthew G.'
'Zhao, Hanhua'
'Prosvirin, Andrey'
'Wernsdorfer, Wolfgang'
'Dunbar, Kim R.'

_publ_section_title
;
 Molecules based on M(v) (M = Mo, W) and Ni(ii) ions: a new class of
 trigonal bipyramidal cluster and confirmation of SMM behavior for the
 pentadecanuclear molecule
 {NiII[NiII(tmphen)(MeOH)]6[Ni(H2O)3]2[\m-CN]30[WV(CN)3]6}
;
_journal_issue 26
_journal_name_full 'Dalton Transactions'
_journal_page_first 5155
_journal_page_last 5163
_journal_paper_doi 10.1039/b903691a
_journal_year 2009
_chemical_formula_sum 'C168 H171 Mo6 N66 Ni9 O18'
_chemical_formula_weight 4506.75
_chemical_name_systematic
;
?
;
_space_group_IT_number 148
_symmetry_space_group_name_Hall '-R 3'
_symmetry_space_group_name_H-M 'R -3 :H'
_atom_sites_solution_hydrogens geom
_atom_sites_solution_primary direct
_atom_sites_solution_secondary difmap
_audit_creation_method SHELXL-97
_cell_angle_alpha 90.00
_cell_angle_beta 90.00
_cell_angle_gamma 120.00
_cell_formula_units_Z 3
_cell_length_a 32.214(5)
_cell_length_b 32.214(5)
_cell_length_c 21.074(4)
_cell_measurement_temperature 140(2)
_cell_volume 18939(5)
_computing_cell_refinement 'SMART V5.625 (Bruker, 2000)'
_computing_data_collection 'SMART V5.625 (Bruker, 2000)'
_computing_data_reduction 'SAINT V6.32 (Bruker, 2001)'
_computing_molecular_graphics 'X-Seed (Barbour, 2001)'
_computing_publication_material 'SHELXL-97 (Sheldrick, 1997)'
_computing_structure_refinement 'SHELXL-97 (Sheldrick, 1997)'
_computing_structure_solution 'SHELXS-97 (Sheldrick, 1997)'
_diffrn_ambient_temperature 140(2)
_diffrn_measured_fraction_theta_full 0.950
_diffrn_measured_fraction_theta_max 0.950
_diffrn_measurement_device_type 'Bruker APEX CCD area-detector'
_diffrn_measurement_method 'profile data from \w scans'
_diffrn_radiation_monochromator graphite
_diffrn_radiation_source 'fine-focus sealed tube'
_diffrn_radiation_type MoK\a
_diffrn_radiation_wavelength 0.71073
_diffrn_reflns_av_R_equivalents 0.1367
_diffrn_reflns_av_sigmaI/netI 0.1301
_diffrn_reflns_limit_h_max 43
_diffrn_reflns_limit_h_min -42
_diffrn_reflns_limit_k_max 41
_diffrn_reflns_limit_k_min -43
_diffrn_reflns_limit_l_max 28
_diffrn_reflns_limit_l_min -27
_diffrn_reflns_number 73793
_diffrn_reflns_theta_full 28.76
_diffrn_reflns_theta_max 28.76
_diffrn_reflns_theta_min 1.75
_exptl_absorpt_coefficient_mu 0.999
_exptl_absorpt_correction_type multi-scan
_exptl_absorpt_process_details 'SADABS v2.03 (Bruker, 2003)'
_exptl_crystal_colour red
_exptl_crystal_density_diffrn 1.185
_exptl_crystal_density_method 'not measured'
_exptl_crystal_description block
_exptl_crystal_F_000 6867
_exptl_crystal_size_max 0.16
_exptl_crystal_size_mid 0.14
_exptl_crystal_size_min 0.08
_refine_diff_density_max 1.724
_refine_diff_density_min -0.844
_refine_diff_density_rms 0.164
_refine_ls_extinction_method none
_refine_ls_goodness_of_fit_ref 1.129
_refine_ls_hydrogen_treatment mixed
_refine_ls_matrix_type full
_refine_ls_number_parameters 409
_refine_ls_number_reflns 10423
_refine_ls_number_restraints 1
_refine_ls_restrained_S_all 1.129
_refine_ls_R_factor_all 0.2684
_refine_ls_R_factor_gt 0.1192
_refine_ls_shift/su_max 1.216
_refine_ls_shift/su_mean 0.061
_refine_ls_structure_factor_coef Fsqd
_refine_ls_weighting_details 'calc w=1/[\s^2^(Fo^2^)+(0.2000P)^2^+0.0000P] where P=(Fo^2^+2Fc^2^)/3'
_refine_ls_weighting_scheme calc
_refine_ls_wR_factor_gt 0.3394
_refine_ls_wR_factor_ref 0.4215
_reflns_number_gt 3548
_reflns_number_total 10423
_reflns_threshold_expression >2sigma(I)
_cod_data_source_file b903691a.txt
_cod_data_source_block c:\comp4.cif
_cod_depositor_comments
;

2018-07-21
Z value and formula fixed to values more according to usual
chemical conventions.                 miguel
;
_cod_original_formula_sum 'C56 H57 Mo2 N22 Ni3 O6'
_cod_original_formula_weight 1502.25
_cod_original_formula_units_Z 9
_cod_database_code 7001599

loop_
_symmetry_equiv_pos_as_xyz
'x, y, z'
'-y, x-y, z'
'-x+y, -x, z'
'x+2/3, y+1/3, z+1/3'
'-y+2/3, x-y+1/3, z+1/3'
'-x+y+2/3, -x+1/3, z+1/3'
'x+1/3, y+2/3, z+2/3'
'-y+1/3, x-y+2/3, z+2/3'
'-x+y+1/3, -x+2/3, z+2/3'
'-x, -y, -z'
'y, -x+y, -z'
'x-y, x, -z'
'-x+2/3, -y+1/3, -z+1/3'
'y+2/3, -x+y+1/3, -z+1/3'
'x-y+2/3, x+1/3, -z+1/3'
'-x+1/3, -y+2/3, -z+2/3'
'y+1/3, -x+y+2/3, -z+2/3'
'x-y+1/3, x+2/3, -z+2/3'

loop_
_atom_site_label
_atom_site_type_symbol
_atom_site_fract_x
_atom_site_fract_y
_atom_site_fract_z
_atom_site_U_iso_or_equiv
_atom_site_adp_type
_atom_site_occupancy
_atom_site_symmetry_multiplicity
_atom_site_calc_flag
_atom_site_refinement_flags
_atom_site_disorder_assembly
_atom_site_disorder_group
Mo1 Mo 0.02088(3) 0.14603(4) 0.14101(5) 0.0837(5) Uani 1 1 d . . .
Ni1 Ni -0.16599(5) 0.02738(5) 0.10311(8) 0.0810(5) Uani 1 1 d . . .
O1 O -0.1846(3) 0.0254(3) 0.2005(4) 0.090(2) Uani 1 1 d . . .
N1 N -0.0969(4) 0.0722(3) 0.1265(5) 0.085(3) Uani 1 1 d . . .
C1 C -0.0572(5) 0.0970(4) 0.1341(6) 0.084(3) Uani 1 1 d . . .
Ni2 Ni 0.0000 0.0000 0.0000 0.0583(8) Uani 1 6 d S . .
O2 O -0.0073(8) -0.0522(9) 0.3541(10) 0.310(12) Uani 1 1 d . . .
N2 N 0.0054(3) 0.0539(3) 0.0552(4) 0.0609(19) Uani 1 1 d . . .
C2 C 0.0106(3) 0.0862(4) 0.0840(5) 0.063(2) Uani 1 1 d . . .
Ni3 Ni 0.0000 0.0000 0.28536(14) 0.1390(14) Uani 1 3 d S . .
N3 N 0.0100(5) 0.0584(6) 0.2313(6) 0.121(5) Uani 1 1 d . . .
C3 C 0.0143(5) 0.0906(6) 0.1997(8) 0.119(6) Uani 1 1 d . . .
N4 N -0.1578(3) -0.0314(4) 0.1196(5) 0.094(3) Uani 1 1 d . . .
C4 C 0.0896(4) 0.1533(4) 0.1288(6) 0.081(3) Uani 1 1 d . . .
O5 O -0.4069(17) -0.0569(9) -0.1024(13) 0.85(7) Uani 1 1 d D . .
N5 N -0.1507(3) 0.0281(4) 0.0081(6) 0.090(3) Uani 1 1 d . . .
C5 C 0.0262(4) 0.1681(4) 0.0455(8) 0.084(3) Uani 1 1 d . . .
N6 N 0.1042(6) 0.2574(6) 0.1597(14) 0.280(16) Uani 1 1 d . . .
C6 C 0.0755(6) 0.2194(7) 0.1504(13) 0.188(10) Uani 1 1 d . . .
N7 N -0.0317(5) 0.2103(4) 0.1370(6) 0.115(4) Uani 1 1 d . . .
C7 C -0.0138(5) 0.1899(5) 0.1381(6) 0.091(4) Uani 1 1 d . . .
N8 N 0.0155(9) 0.1726(10) 0.2877(9) 0.266(14) Uani 1 1 d . . .
C8 C 0.0162(7) 0.1614(8) 0.2374(9) 0.164(8) Uani 1 1 d . . .
N9 N -0.2389(3) -0.0138(3) 0.0866(5) 0.084(3) Uani 1 1 d . . .
C9 C -0.2675(5) -0.0598(4) 0.0881(6) 0.095(4) Uani 1 1 d . . .
H9 H -0.2538 -0.0797 0.0937 0.114 Uiso 1 1 calc R . .
N10 N -0.1805(3) 0.0819(3) 0.0893(4) 0.078(2) Uani 1 1 d . . .
C10 C -0.3174(5) -0.0817(5) 0.0819(6) 0.095(4) Uani 1 1 d . . .
N11 N -0.3302(7) 0.0238(8) -0.1049(6) 0.168(6) Uani 1 1 d . . .
C11 C -0.3392(4) -0.0561(5) 0.0716(6) 0.095(4) Uani 1 1 d . . .
C12 C -0.3099(4) -0.0057(5) 0.0686(5) 0.086(3) Uani 1 1 d . . .
C13 C -0.2611(4) 0.0126(4) 0.0792(5) 0.084(3) Uani 1 1 d . . .
C14 C -0.2282(5) 0.0663(4) 0.0800(5) 0.085(3) Uani 1 1 d . . .
C15 C -0.2469(5) 0.0962(5) 0.0735(6) 0.093(4) Uani 1 1 d . . .
C16 C -0.2147(4) 0.1458(4) 0.0729(6) 0.082(3) Uani 1 1 d . . .
C17 C -0.1671(5) 0.1616(4) 0.0814(5) 0.085(3) Uani 1 1 d . . .
C18 C -0.1514(4) 0.1278(4) 0.0888(5) 0.080(3) Uani 1 1 d . . .
H18 H -0.1180 0.1393 0.0936 0.097 Uiso 1 1 calc R . .
C19 C -0.3264(5) 0.0277(6) 0.0608(7) 0.110(4) Uani 1 1 d . . .
H19 H -0.3597 0.0158 0.0545 0.132 Uiso 1 1 calc R . .
C20 C -0.2972(5) 0.0748(5) 0.0620(7) 0.102(4) Uani 1 1 d . . .
H20 H -0.3102 0.0951 0.0548 0.122 Uiso 1 1 calc R . .
C21 C -0.3446(6) -0.1342(7) 0.0883(9) 0.158(7) Uani 1 1 d . . .
H21A H -0.3727 -0.1473 0.0603 0.237 Uiso 1 1 calc R . .
H21B H -0.3552 -0.1427 0.1324 0.237 Uiso 1 1 calc R . .
H21C H -0.3242 -0.1474 0.0764 0.237 Uiso 1 1 calc R . .
C22 C -0.3918(5) -0.0787(6) 0.0637(8) 0.136(6) Uani 1 1 d . . .
H22A H -0.4079 -0.1070 0.0911 0.205 Uiso 1 1 calc R . .
H22B H -0.4004 -0.0884 0.0193 0.205 Uiso 1 1 calc R . .
H22C H -0.4021 -0.0557 0.0753 0.205 Uiso 1 1 calc R . .
C23 C -0.2307(5) 0.1820(5) 0.0626(9) 0.131(5) Uani 1 1 d . . .
H23A H -0.2628 0.1697 0.0805 0.196 Uiso 1 1 calc R . .
H23B H -0.2314 0.1876 0.0170 0.196 Uiso 1 1 calc R . .
H23C H -0.2082 0.2121 0.0836 0.196 Uiso 1 1 calc R . .
C24 C -0.1279(5) 0.2165(4) 0.0845(6) 0.104(4) Uani 1 1 d . . .
H24A H -0.1302 0.2328 0.0466 0.156 Uiso 1 1 calc R . .
H24B H -0.0960 0.2199 0.0865 0.156 Uiso 1 1 calc R . .
H24C H -0.1331 0.2309 0.1224 0.156 Uiso 1 1 calc R . .
C25 C -0.1620(8) 0.0140(7) 0.2505(11) 0.178(8) Uani 1 1 d . . .
H25A H -0.1757 -0.0208 0.2526 0.268 Uiso 1 1 calc R . .
H25B H -0.1674 0.0256 0.2910 0.268 Uiso 1 1 calc R . .
H25C H -0.1275 0.0294 0.2423 0.268 Uiso 1 1 calc R . .
C26 C -0.3568(16) -0.0296(12) -0.0982(17) 0.36(3) Uani 1 1 d D . .
H26 H -0.3392 -0.0455 -0.0909 0.433 Uiso 1 1 calc R . .
C27 C -0.3621(12) 0.0452(14) -0.1001(11) 0.31(2) Uani 1 1 d . . .
H27A H -0.3945 0.0216 -0.1140 0.469 Uiso 1 1 calc R . .
H27B H -0.3495 0.0737 -0.1271 0.469 Uiso 1 1 calc R . .
H27C H -0.3631 0.0542 -0.0559 0.469 Uiso 1 1 calc R . .
C28 C -0.2731(8) 0.0544(8) -0.1110(13) 0.208(10) Uani 1 1 d . . .
H28A H -0.2597 0.0745 -0.0732 0.312 Uiso 1 1 calc R . .
H28B H -0.2644 0.0749 -0.1488 0.312 Uiso 1 1 calc R . .
H28C H -0.2602 0.0327 -0.1149 0.312 Uiso 1 1 calc R . .

loop_
_atom_site_aniso_label
_atom_site_aniso_U_11
_atom_site_aniso_U_22
_atom_site_aniso_U_33
_atom_site_aniso_U_23
_atom_site_aniso_U_13
_atom_site_aniso_U_12
Mo1 0.0684(7) 0.0903(8) 0.0945(8) -0.0325(6) -0.0084(5) 0.0413(6)
Ni1 0.0672(9) 0.0726(9) 0.1126(13) -0.0092(8) -0.0026(8) 0.0420(8)
O1 0.092(5) 0.075(5) 0.110(6) 0.001(4) -0.006(5) 0.046(4)
N1 0.067(6) 0.077(6) 0.115(8) -0.015(5) -0.020(5) 0.040(5)
C1 0.079(8) 0.089(8) 0.097(9) -0.028(7) -0.017(7) 0.051(7)
Ni2 0.0589(11) 0.0589(11) 0.0571(17) 0.000 0.000 0.0294(5)
O2 0.34(2) 0.41(3) 0.28(2) 0.23(2) 0.071(18) 0.26(3)
N2 0.059(5) 0.054(5) 0.060(5) -0.002(4) -0.008(4) 0.021(4)
C2 0.051(5) 0.066(6) 0.075(7) -0.004(5) 0.002(5) 0.033(5)
Ni3 0.180(2) 0.180(2) 0.0564(18) 0.000 0.000 0.0902(11)
N3 0.124(10) 0.149(13) 0.072(8) -0.018(7) 0.017(7) 0.055(10)
C3 0.086(9) 0.135(14) 0.114(13) -0.067(11) 0.010(9) 0.037(10)
N4 0.086(7) 0.088(7) 0.122(8) -0.010(6) -0.001(6) 0.054(6)
C4 0.060(7) 0.082(8) 0.099(9) -0.008(6) -0.011(6) 0.034(6)
O5 2.0(2) 0.25(3) 0.38(4) -0.18(3) -0.67(8) 0.62(7)
N5 0.072(6) 0.088(7) 0.125(9) -0.016(7) -0.013(6) 0.050(6)
C5 0.070(7) 0.060(7) 0.122(11) 0.000(7) 0.016(7) 0.033(6)
N6 0.093(10) 0.142(14) 0.55(4) -0.18(2) 0.041(16) 0.015(10)
C6 0.096(12) 0.130(15) 0.32(3) -0.125(17) -0.019(14) 0.045(11)
N7 0.129(10) 0.084(7) 0.153(11) -0.004(7) 0.022(8) 0.069(8)
C7 0.091(9) 0.084(8) 0.099(9) -0.027(7) -0.017(7) 0.043(7)
N8 0.44(4) 0.44(3) 0.135(14) -0.106(18) -0.095(18) 0.39(3)
C8 0.202(18) 0.26(2) 0.116(13) -0.109(14) -0.064(12) 0.179(18)
N9 0.069(6) 0.079(7) 0.113(8) -0.013(5) -0.015(5) 0.042(5)
C9 0.101(10) 0.071(8) 0.102(9) -0.002(7) -0.012(7) 0.034(7)
N10 0.059(5) 0.076(6) 0.101(7) -0.004(5) 0.002(5) 0.036(5)
C10 0.096(10) 0.069(8) 0.096(9) -0.009(7) 0.004(7) 0.024(8)
N11 0.200(18) 0.223(19) 0.080(9) -0.013(10) -0.024(10) 0.105(15)
C11 0.073(8) 0.105(10) 0.104(10) -0.028(8) -0.003(7) 0.041(8)
C12 0.071(8) 0.114(10) 0.084(8) -0.021(7) -0.011(6) 0.054(8)
C13 0.081(8) 0.091(8) 0.077(7) -0.015(6) 0.001(6) 0.040(7)
C14 0.103(9) 0.084(8) 0.081(8) -0.006(6) 0.001(7) 0.056(7)
C15 0.099(9) 0.122(11) 0.090(9) -0.005(7) 0.011(7) 0.080(9)
C16 0.073(7) 0.083(8) 0.108(9) 0.009(6) 0.014(6) 0.052(7)
C17 0.111(10) 0.077(7) 0.082(8) 0.003(6) 0.005(7) 0.060(7)
C18 0.083(8) 0.076(8) 0.093(8) -0.011(6) -0.007(6) 0.047(7)
C19 0.076(8) 0.144(13) 0.122(11) -0.004(10) 0.009(8) 0.063(10)
C20 0.087(9) 0.109(11) 0.130(12) -0.012(9) 0.013(8) 0.064(9)
C21 0.121(13) 0.21(2) 0.142(15) 0.034(14) 0.001(11) 0.085(15)
C22 0.084(10) 0.135(13) 0.164(15) -0.047(11) 0.004(9) 0.035(9)
C23 0.116(11) 0.114(11) 0.193(17) 0.009(11) -0.003(10) 0.081(10)
C24 0.106(10) 0.081(8) 0.121(11) -0.011(7) 0.010(8) 0.045(8)
C25 0.23(2) 0.154(17) 0.20(2) -0.033(15) 0.009(18) 0.136(18)
C26 0.66(8) 0.16(3) 0.23(4) -0.07(2) 0.08(4) 0.18(4)
C27 0.39(4) 0.65(7) 0.124(18) -0.13(3) -0.08(2) 0.43(5)
C28 0.17(2) 0.16(2) 0.29(3) -0.025(18) 0.037(19) 0.082(17)

loop_
_atom_type_symbol
_atom_type_description
_atom_type_scat_dispersion_real
_atom_type_scat_dispersion_imag
_atom_type_scat_source
C C 0.0033 0.0016 'International Tables Vol C Tables 4.2.6.8 and 6.1.1.4'
H H 0.0000 0.0000 'International Tables Vol C Tables 4.2.6.8 and 6.1.1.4'
N N 0.0061 0.0033 'International Tables Vol C Tables 4.2.6.8 and 6.1.1.4'
O O 0.0106 0.0060 'International Tables Vol C Tables 4.2.6.8 and 6.1.1.4'
Ni Ni 0.3393 1.1124 'International Tables Vol C Tables 4.2.6.8 and 6.1.1.4'
Mo Mo -1.6832 0.6857 'International Tables Vol C Tables 4.2.6.8 and 6.1.1.4'

loop_
_geom_angle_atom_site_label_1
_geom_angle_atom_site_label_2
_geom_angle_atom_site_label_3
_geom_angle
_geom_angle_site_symmetry_1
_geom_angle_site_symmetry_3
_geom_angle_publ_flag
C3 Mo1 C4 79.7(5) . . ?
C3 Mo1 C5 143.7(5) . . ?
C4 Mo1 C5 86.6(4) . . ?
C3 Mo1 C8 69.2(7) . . ?
C4 Mo1 C8 106.5(6) . . ?
C5 Mo1 C8 147.1(7) . . ?
C3 Mo1 C6 124.4(8) . . ?
C4 Mo1 C6 69.6(5) . . ?
C5 Mo1 C6 80.4(8) . . ?
C8 Mo1 C6 76.5(9) . . ?
C3 Mo1 C2 70.2(4) . . ?
C4 Mo1 C2 73.5(4) . . ?
C5 Mo1 C2 73.7(4) . . ?
C8 Mo1 C2 138.6(7) . . ?
C6 Mo1 C2 135.7(6) . . ?
C3 Mo1 C7 134.2(5) . . ?
C4 Mo1 C7 139.8(5) . . ?
C5 Mo1 C7 74.9(5) . . ?
C8 Mo1 C7 76.0(6) . . ?
C6 Mo1 C7 72.2(6) . . ?
C2 Mo1 C7 131.3(4) . . ?
C3 Mo1 C1 80.5(5) . . ?
C4 Mo1 C1 145.5(4) . . ?
C5 Mo1 C1 92.9(4) . . ?
C8 Mo1 C1 92.4(6) . . ?
C6 Mo1 C1 144.2(6) . . ?
C2 Mo1 C1 73.4(4) . . ?
C7 Mo1 C1 72.1(4) . . ?
N1 Ni1 N10 93.7(4) . . ?
N1 Ni1 N5 93.3(4) . . ?
N10 Ni1 N5 90.5(4) . . ?
N1 Ni1 N9 173.0(4) . . ?
N10 Ni1 N9 81.6(4) . . ?
N5 Ni1 N9 91.9(4) . . ?
N1 Ni1 N4 90.8(4) . . ?
N10 Ni1 N4 174.8(4) . . ?
N5 Ni1 N4 92.0(4) . . ?
N9 Ni1 N4 93.8(4) . . ?
N1 Ni1 O1 88.8(4) . . ?
N10 Ni1 O1 88.9(3) . . ?
N5 Ni1 O1 177.8(3) . . ?
N9 Ni1 O1 86.0(4) . . ?
N4 Ni1 O1 88.5(4) . . ?
C25 O1 Ni1 123.1(10) . . ?
C1 N1 Ni1 173.8(10) . . ?
N1 C1 Mo1 175.6(11) . . ?
N2 Ni2 N2 89.8(3) 2 12 ?
N2 Ni2 N2 90.2(3) 2 . ?
N2 Ni2 N2 89.8(3) 12 . ?
N2 Ni2 N2 180.0(10) 2 11 ?
N2 Ni2 N2 90.2(3) 12 11 ?
N2 Ni2 N2 89.8(3) . 11 ?
N2 Ni2 N2 89.8(3) 2 10 ?
N2 Ni2 N2 90.2(3) 12 10 ?
N2 Ni2 N2 180.0(6) . 10 ?
N2 Ni2 N2 90.2(3) 11 10 ?
N2 Ni2 N2 90.2(3) 2 3 ?
N2 Ni2 N2 180.0(5) 12 3 ?
N2 Ni2 N2 90.2(3) . 3 ?
N2 Ni2 N2 89.8(3) 11 3 ?
N2 Ni2 N2 89.8(3) 10 3 ?
C2 N2 Ni2 175.8(8) . . ?
N2 C2 Mo1 178.1(9) . . ?
N3 Ni3 N3 92.9(5) 2 . ?
N3 Ni3 N3 92.9(5) 2 3 ?
N3 Ni3 N3 92.9(5) . 3 ?
N3 Ni3 O2 92.6(7) 2 3 ?
N3 Ni3 O2 94.5(8) . 3 ?
N3 Ni3 O2 170.5(9) 3 3 ?
N3 Ni3 O2 170.5(9) 2 2 ?
N3 Ni3 O2 92.6(7) . 2 ?
N3 Ni3 O2 94.5(8) 3 2 ?
O2 Ni3 O2 79.3(12) 3 2 ?
N3 Ni3 O2 94.5(8) 2 . ?
N3 Ni3 O2 170.5(9) . . ?
N3 Ni3 O2 92.6(7) 3 . ?
O2 Ni3 O2 79.3(12) 3 . ?
O2 Ni3 O2 79.3(12) 2 . ?
C3 N3 Ni3 177.9(17) . . ?
N3 C3 Mo1 178.0(15) . . ?
C4 N4 Ni1 179.9(13) 2 . ?
N4 C4 Mo1 177.1(11) 3 . ?
C5 N5 Ni1 176.2(10) 12 . ?
N5 C5 Mo1 177.8(12) 11 . ?
N6 C6 Mo1 175(3) . . ?
N7 C7 Mo1 178.3(13) . . ?
N8 C8 Mo1 176(3) . . ?
C9 N9 C13 114.8(10) . . ?
C9 N9 Ni1 131.2(9) . . ?
C13 N9 Ni1 113.6(8) . . ?
N9 C9 C10 123.6(12) . . ?
C18 N10 C14 117.2(10) . . ?
C18 N10 Ni1 129.2(7) . . ?
C14 N10 Ni1 113.5(7) . . ?
C11 C10 C9 121.8(12) . . ?
C11 C10 C21 121.8(14) . . ?
C9 C10 C21 116.4(13) . . ?
C26 N11 C27 113(3) . . ?
C26 N11 C28 123(2) . . ?
C27 N11 C28 124(2) . . ?
C10 C11 C12 117.4(11) . . ?
C10 C11 C22 122.5(14) . . ?
C12 C11 C22 120.1(13) . . ?
C13 C12 C11 116.2(11) . . ?
C13 C12 C19 117.8(12) . . ?
C11 C12 C19 125.8(12) . . ?
N9 C13 C12 126.0(11) . . ?
N9 C13 C14 115.1(10) . . ?
C12 C13 C14 118.9(11) . . ?
C15 C14 N10 124.0(11) . . ?
C15 C14 C13 119.9(12) . . ?
N10 C14 C13 116.0(10) . . ?
C14 C15 C16 117.8(11) . . ?
C14 C15 C20 117.8(13) . . ?
C16 C15 C20 124.1(11) . . ?
C17 C16 C15 118.4(10) . . ?
C17 C16 C23 119.0(11) . . ?
C15 C16 C23 122.6(11) . . ?
C16 C17 C18 119.5(11) . . ?
C16 C17 C24 123.0(10) . . ?
C18 C17 C24 117.5(11) . . ?
N10 C18 C17 122.9(11) . . ?
C20 C19 C12 122.7(12) . . ?
C19 C20 C15 122.7(13) . . ?
O5 C26 N11 122(3) . . ?

loop_
_geom_bond_atom_site_label_1
_geom_bond_atom_site_label_2
_geom_bond_distance
_geom_bond_site_symmetry_2
_geom_bond_publ_flag
Mo1 C3 2.09(2) . ?
Mo1 C4 2.121(12) . ?
Mo1 C5 2.113(16) . ?
Mo1 C8 2.114(17) . ?
Mo1 C6 2.137(19) . ?
Mo1 C2 2.151(11) . ?
Mo1 C7 2.197(14) . ?
Mo1 C1 2.208(13) . ?
Ni1 N1 2.017(10) . ?
Ni1 N10 2.051(9) . ?
Ni1 N5 2.060(13) . ?
Ni1 N9 2.068(9) . ?
Ni1 N4 2.069(11) . ?
Ni1 O1 2.130(9) . ?
O1 C25 1.43(2) . ?
N1 C1 1.130(13) . ?
Ni2 N2 2.023(9) 2 ?
Ni2 N2 2.023(9) 12 ?
Ni2 N2 2.023(9) . ?
Ni2 N2 2.023(9) 11 ?
Ni2 N2 2.023(9) 10 ?
Ni2 N2 2.023(9) 3 ?
O2 Ni3 2.142(13) . ?
N2 C2 1.143(11) . ?
Ni3 N3 2.083(16) 2 ?
Ni3 N3 2.083(16) . ?
Ni3 N3 2.083(16) 3 ?
Ni3 O2 2.142(13) 3 ?
Ni3 O2 2.142(13) 2 ?
N3 C3 1.18(2) . ?
N4 C4 1.137(13) 2 ?
C4 N4 1.137(13) 3 ?
O5 C26 1.40(2) . ?
N5 C5 1.172(15) 12 ?
C5 N5 1.172(15) 11 ?
N6 C6 1.122(19) . ?
N7 C7 1.069(14) . ?
N8 C8 1.122(19) . ?
N9 C9 1.296(14) . ?
N9 C13 1.366(14) . ?
C9 C10 1.403(17) . ?
N10 C18 1.296(13) . ?
N10 C14 1.371(14) . ?
C10 C11 1.341(18) . ?
C10 C21 1.47(2) . ?
N11 C26 1.50(3) . ?
N11 C27 1.50(2) . ?
N11 C28 1.60(2) . ?
C11 C12 1.412(18) . ?
C11 C22 1.483(17) . ?
C12 C13 1.395(15) . ?
C12 C19 1.430(18) . ?
C13 C14 1.510(16) . ?
C14 C15 1.376(15) . ?
C15 C16 1.404(16) . ?
C15 C20 1.430(17) . ?
C16 C17 1.366(15) . ?
C16 C23 1.505(15) . ?
C17 C18 1.422(14) . ?
C17 C24 1.578(16) . ?
C19 C20 1.326(17) . ?
